data_7242603
loop_
_publ_author_name
'Butkiewicz, Helena'
'Sashuk, Volodymyr'
'Danylyuk, Oksana'

_publ_section_title
;
 Incorporation of carboxylated pillar[5]arene and strontium(ii) into
 supramolecular coordination complexes of different nuclearities
;
_journal_issue 18
_journal_name_full CrystEngComm
_journal_page_first 3265
_journal_page_last 3269
_journal_paper_doi 10.1039/D1CE00334H
_journal_volume 23
_journal_year 2021
_chemical_formula_moiety 'C55 H48 O30 Sr, 3(C2 H6 O), 6.5 (H2 O)'
_chemical_formula_sum 'C61 H79 O39.5 Sr'
_chemical_formula_weight 1531.86
_chemical_name_common 'carboxylated pillar[5]arene coordination complex with Sr(II)'
_space_group_crystal_system triclinic
_space_group_IT_number 2
_space_group_name_Hall '-P 1'
_space_group_name_H-M_alt 'P -1'
_atom_sites_solution_hydrogens geom
_atom_sites_solution_primary direct
_audit_creation_method SHELXL-2013
_audit_update_record
;
2021-03-08 deposited with the CCDC.	2021-04-03 downloaded from the CCDC.
;
_cell_angle_alpha 72.641(3)
_cell_angle_beta 75.515(2)
_cell_angle_gamma 84.414(2)
_cell_formula_units_Z 2
_cell_length_a 12.8565(4)
_cell_length_b 13.5028(5)
_cell_length_c 20.6644(6)
_cell_measurement_reflns_used 12570
_cell_measurement_temperature 100.0(1)
_cell_measurement_theta_max 72.0801
_cell_measurement_theta_min 3.4276
_cell_volume 3314.1(2)
_computing_cell_refinement
;
CrysAlisPro, Agilent Technologies,
Version 1.171.35.21b (release 03-02-2012 CrysAlis171 .NET)
(compiled Feb  3 2012,10:37:01)
;
_computing_data_collection
;
CrysAlisPro, Agilent Technologies,
Version 1.171.35.21b (release 03-02-2012 CrysAlis171 .NET)
(compiled Feb  3 2012,10:37:01)
;
_computing_data_reduction
;
CrysAlisPro, Agilent Technologies,
Version 1.171.35.21b (release 03-02-2012 CrysAlis171 .NET)
(compiled Feb  3 2012,10:37:01)
;
_computing_structure_refinement 'SHELXL-2013 (Sheldrick, 2013)'
_diffrn_ambient_temperature 100.0(1)
_diffrn_detector_area_resol_mean 16.2974
_diffrn_measured_fraction_theta_full 0.936
_diffrn_measured_fraction_theta_max 0.995
_diffrn_measurement_device_type 'SuperNova, Dual, Cu at zero, Eos'
_diffrn_measurement_method '\w scans'
_diffrn_radiation_type CuK\a
_diffrn_radiation_wavelength 1.54184
_diffrn_reflns_av_R_equivalents 0.0286
_diffrn_reflns_av_unetI/netI 0.0360
_diffrn_reflns_Laue_measured_fraction_full 0.936
_diffrn_reflns_Laue_measured_fraction_max 0.995
_diffrn_reflns_limit_h_max 11
_diffrn_reflns_limit_h_min -15
_diffrn_reflns_limit_k_max 15
_diffrn_reflns_limit_k_min -15
_diffrn_reflns_limit_l_max 23
_diffrn_reflns_limit_l_min -24
_diffrn_reflns_number 20341
_diffrn_reflns_point_group_measured_fraction_full 0.936
_diffrn_reflns_point_group_measured_fraction_max 0.995
_diffrn_reflns_theta_full 67.684
_diffrn_reflns_theta_max 65.086
_diffrn_reflns_theta_min 5.571
_diffrn_source 'SuperNova (Cu) X-ray Source'
_exptl_absorpt_coefficient_mu 2.054
_exptl_absorpt_correction_T_max 1.00000
_exptl_absorpt_correction_T_min 0.80113
_exptl_absorpt_correction_type multi-scan
_exptl_absorpt_process_details
;
CrysAlisPro, Agilent Technologies,
Version 1.171.35.21b (release 03-02-2012 CrysAlis171 .NET)
(compiled Feb  3 2012,10:37:01)
Empirical absorption correction using spherical harmonics,
 implemented in SCALE3 ABSPACK scaling algorithm.
;
_exptl_crystal_colour colourless
_exptl_crystal_density_diffrn 1.535
_exptl_crystal_description prism
_exptl_crystal_F_000 1598
_exptl_crystal_size_max 0.220
_exptl_crystal_size_mid 0.080
_exptl_crystal_size_min 0.080
_refine_diff_density_max 1.763
_refine_diff_density_min -2.512
_refine_diff_density_rms 0.116
_refine_ls_extinction_method none
_refine_ls_goodness_of_fit_ref 1.071
_refine_ls_hydrogen_treatment constr
_refine_ls_matrix_type full
_refine_ls_number_parameters 989
_refine_ls_number_reflns 11239
_refine_ls_number_restraints 0
_refine_ls_restrained_S_all 1.071
_refine_ls_R_factor_all 0.0948
_refine_ls_R_factor_gt 0.0805
_refine_ls_shift/su_max 0.003
_refine_ls_shift/su_mean 0.000
_refine_ls_structure_factor_coef Fsqd
_refine_ls_weighting_details 'w=1/[\s^2^(Fo^2^)+(0.0231P)^2^+36.0156P] where P=(Fo^2^+2Fc^2^)/3'
_refine_ls_weighting_scheme calc
_refine_ls_wR_factor_gt 0.1923
_refine_ls_wR_factor_ref 0.1987
_reflns_Friedel_coverage 0.000
_reflns_number_gt 9733
_reflns_number_total 11239
_reflns_threshold_expression 'I > 2\s(I)'
_cod_data_source_file d1ce00334h2.cif
_cod_data_source_block pa5_srcl2
_cod_depositor_comments 'Adding full bibliography for 7242603--7242605.cif.'
_cod_original_formula_sum 'C61 H79 O39.50 Sr'
_cod_database_code 7242603
_shelx_space_group_comment
;
The symmetry employed for this shelxl refinement is uniquely defined
by the following loop, which should always be used as a source of
symmetry information in preference to the above space-group names.
They are only intended as comments.
;
_shelx_estimated_absorpt_t_min 0.661
_shelx_estimated_absorpt_t_max 0.853
_shelxl_version_number 2013-3

loop_
_space_group_symop_operation_xyz
'x, y, z'
'-x, -y, -z'

loop_
_atom_site_label
_atom_site_type_symbol
_atom_site_fract_x
_atom_site_fract_y
_atom_site_fract_z
_atom_site_U_iso_or_equiv
_atom_site_adp_type
_atom_site_occupancy
_atom_site_site_symmetry_order
_atom_site_calc_flag
_atom_site_refinement_flags_posn
_atom_site_refinement_flags_adp
_atom_site_refinement_flags_occupancy
_atom_site_disorder_assembly
_atom_site_disorder_group
O1E O 0.0132(6) 0.6729(6) 0.2021(4) 0.045(2) Uani 0.725(16) 1 d . . P A 1
H1E H 0.0470 0.7241 0.2005 0.068 Uiso 0.725(16) 1 calc R U P A 1
C1E C -0.0849(15) 0.6661(17) 0.2526(8) 0.087(5) Uani 0.725(16) 1 d . . P A 1
H1E1 H -0.1017 0.5916 0.2732 0.104 Uiso 0.725(16) 1 calc R U P A 1
H1E2 H -0.0727 0.6916 0.2902 0.104 Uiso 0.725(16) 1 calc R U P A 1
C2E C -0.1741(13) 0.717(2) 0.2331(9) 0.103(7) Uani 0.725(16) 1 d . . P A 1
H2E1 H -0.1626 0.7917 0.2169 0.155 Uiso 0.725(16) 1 calc R U P A 1
H2E2 H -0.2360 0.7013 0.2731 0.155 Uiso 0.725(16) 1 calc R U P A 1
H2E3 H -0.1879 0.6937 0.1954 0.155 Uiso 0.725(16) 1 calc R U P A 1
O1Y O -0.133(5) 0.557(5) 0.263(3) 0.24(3) Uiso 0.275(16) 1 d . . P A 2
H1Y H -0.0810 0.5498 0.2308 0.354 Uiso 0.275(16) 1 calc R U P A 2
C2Y C -0.075(2) 0.723(2) 0.2464(14) 0.030(6) Uiso 0.275(16) 1 d . . P A 2
H2Y1 H -0.1029 0.7950 0.2371 0.045 Uiso 0.275(16) 1 calc R U P A 2
H2Y2 H -0.0125 0.7179 0.2089 0.045 Uiso 0.275(16) 1 calc R U P A 2
H2Y3 H -0.0532 0.7031 0.2909 0.045 Uiso 0.275(16) 1 calc R U P A 2
C1Y C -0.164(3) 0.650(2) 0.2502(16) 0.037(7) Uiso 0.275(16) 1 d . . P A 2
H1Y1 H -0.2280 0.6573 0.2869 0.044 Uiso 0.275(16) 1 calc R U P A 2
H1Y2 H -0.1857 0.6703 0.2051 0.044 Uiso 0.275(16) 1 calc R U P A 2
O9W O -0.030(4) 0.582(4) 0.198(3) 0.081(13) Uiso 0.15 1 d . . P B 3
O2W O 0.2156(4) 0.2638(4) 0.2086(2) 0.0386(11) Uani 1 1 d . . . . .
O1W O 0.4241(4) 0.4205(4) 0.3003(3) 0.0404(12) Uani 1 1 d . . . . .
O8W O -0.113(4) 0.5298(13) -0.0529(14) 0.035(6) Uani 0.49(11) 1 d . . P C 1
O8WA O -0.159(6) 0.5379(17) -0.032(3) 0.061(11) Uani 0.51(11) 1 d . . P C 2
O3W O 0.3294(10) 0.4169(7) 0.0747(4) 0.044(3) Uani 0.68(3) 1 d . . P D 1
O4W O 0.1133(8) 0.4897(5) 0.1909(5) 0.037(3) Uani 0.68(3) 1 d . . P D 1
O3WA O 0.395(3) 0.443(3) 0.0752(11) 0.086(10) Uani 0.32(3) 1 d . . P D 2
O4WA O 0.160(2) 0.4917(14) 0.1640(13) 0.043(6) Uiso 0.32(3) 1 d . . P D 2
O6W O -0.4119(8) 0.4120(7) 0.0243(4) 0.044(4) Uani 0.544(17) 1 d . . P E 1
O6WA O -0.386(2) 0.314(2) 0.0353(14) 0.065(8) Uiso 0.228(9) 1 d . . P E 2
O1S O -0.3338(4) 1.0752(5) 0.3422(4) 0.035(2) Uani 0.774(14) 1 d . . P F 1
H1S H -0.3085 1.1304 0.3420 0.053 Uiso 0.774(14) 1 calc R U P F 1
C1S C -0.2522(8) 0.9953(8) 0.3457(6) 0.030(2) Uiso 0.774(14) 1 d . . P F 1
H1S1 H -0.2274 0.9824 0.3892 0.036 Uiso 0.774(14) 1 calc R U P F 1
H1S2 H -0.1899 1.0165 0.3057 0.036 Uiso 0.774(14) 1 calc R U P F 1
C2S C -0.2993(12) 0.8981(9) 0.3442(9) 0.053(3) Uani 0.774(14) 1 d . . P F 1
H2S1 H -0.3202 0.9105 0.2999 0.080 Uiso 0.774(14) 1 calc R U P F 1
H2S2 H -0.3628 0.8794 0.3828 0.080 Uiso 0.774(14) 1 calc R U P F 1
H2S3 H -0.2457 0.8412 0.3489 0.080 Uiso 0.774(14) 1 calc R U P F 1
O1SA O -0.3297(16) 1.0255(16) 0.3948(11) 0.033(7) Uiso 0.226(14) 1 d . . P F 2
H1SA H -0.3901 0.9991 0.4038 0.050 Uiso 0.226(14) 1 calc R U P F 2
C1SA C -0.268(3) 1.019(3) 0.325(2) 0.037(9) Uiso 0.226(14) 1 d . . P F 2
H1S3 H -0.1967 1.0512 0.3142 0.045 Uiso 0.226(14) 1 calc R U P F 2
H1S4 H -0.3064 1.0586 0.2892 0.045 Uiso 0.226(14) 1 calc R U P F 2
C2SA C -0.252(6) 0.909(6) 0.324(4) 0.10(3) Uiso 0.226(14) 1 d . . P F 2
H2S4 H -0.2113 0.9056 0.2782 0.146 Uiso 0.226(14) 1 calc R U P F 2
H2S5 H -0.3227 0.8781 0.3347 0.146 Uiso 0.226(14) 1 calc R U P F 2
H2S6 H -0.2132 0.8707 0.3596 0.146 Uiso 0.226(14) 1 calc R U P F 2
C1D C -0.5089(10) 0.1910(11) 0.0145(8) 0.044(4) Uani 0.528(11) 1 d . . P G 1
H1D1 H -0.4474 0.1848 0.0364 0.052 Uiso 0.528(11) 1 calc R U P G 1
H1D2 H -0.4865 0.1591 -0.0244 0.052 Uiso 0.528(11) 1 calc R U P G 1
O1D O -0.5352(8) 0.2996(7) -0.0130(5) 0.041(3) Uani 0.528(11) 1 d . . P G 1
H1D H -0.4991 0.3358 -0.0002 0.061 Uiso 0.528(11) 1 calc R U P G 1
C2D C -0.6016(16) 0.1327(17) 0.0673(11) 0.055(5) Uani 0.528(11) 1 d . . P G 1
H2D1 H -0.6175 0.1575 0.1089 0.083 Uiso 0.528(11) 1 calc R U P G 1
H2D2 H -0.5831 0.0584 0.0802 0.083 Uiso 0.528(11) 1 calc R U P G 1
H2D3 H -0.6649 0.1443 0.0474 0.083 Uiso 0.528(11) 1 calc R U P G 1
O1H O -0.619(3) 0.239(2) 0.0802(16) 0.188(13) Uiso 0.472(11) 1 d . . P G 2
H1H H -0.5541 0.2454 0.0798 0.282 Uiso 0.472(11) 1 calc R U P G 2
C2H C -0.596(3) 0.061(3) 0.071(2) 0.147(16) Uiso 0.472(11) 1 d . . P G 2
H2H1 H -0.6149 0.0306 0.0380 0.220 Uiso 0.472(11) 1 calc R U P G 2
H2H2 H -0.6345 0.0255 0.1185 0.220 Uiso 0.472(11) 1 calc R U P G 2
H2H3 H -0.5185 0.0531 0.0675 0.220 Uiso 0.472(11) 1 calc R U P G 2
C1H C -0.626(3) 0.167(3) 0.0550(18) 0.084(11) Uiso 0.472(11) 1 d . . P G 2
H1H1 H -0.5892 0.1948 0.0053 0.100 Uiso 0.472(11) 1 calc R U P G 2
H1H2 H -0.7029 0.1678 0.0559 0.100 Uiso 0.472(11) 1 calc R U P G 2
C54 C -0.4999(5) 1.2022(5) 0.2164(4) 0.0353(16) Uani 1 1 d . . . . .
O15 O -0.1410(3) 0.3337(3) 0.3899(2) 0.0295(10) Uani 1 1 d . . . . .
H15 H -0.0878 0.2930 0.3848 0.044 Uiso 1 1 calc R U . . .
O27 O -0.5780(4) 1.2550(4) 0.2343(3) 0.0477(13) Uani 1 1 d . . . . .
O6 O 0.0224(3) 0.9675(3) 0.40652(18) 0.0190(8) Uani 1 1 d . . . . .
O4 O -0.4590(6) 0.6604(6) 0.1627(4) 0.0332(18) Uiso 0.648(9) 1 d . . P H 1
O29 O -0.4903(5) 0.4899(5) 0.1358(3) 0.0245(17) Uiso 0.648(9) 1 d . . P H 1
O30 O -0.3393(5) 0.4177(5) 0.1647(3) 0.0306(18) Uiso 0.648(9) 1 d . . P H 1
H30 H -0.3650 0.3653 0.1610 0.046 Uiso 0.648(9) 1 calc R U P H 1
C42 C -0.3680(8) 0.5960(8) 0.1576(6) 0.028(2) Uiso 0.648(9) 1 d . . P H 1
H42A H -0.3379 0.5838 0.1991 0.033 Uiso 0.648(9) 1 calc R U P H 1
H42B H -0.3124 0.6282 0.1156 0.033 Uiso 0.648(9) 1 calc R U P H 1
O29A O -0.4496(12) 0.4405(12) 0.1773(8) 0.043(4) Uiso 0.352(9) 1 d . . P H 2
O30A O -0.3192(17) 0.4535(16) 0.0862(11) 0.083(7) Uiso 0.352(9) 1 d . . P H 2
H30A H -0.2774 0.4996 0.0581 0.125 Uiso 0.352(9) 1 calc R U P H 2
O4A O -0.4243(8) 0.6341(7) 0.1866(5) 0.010(2) Uiso 0.352(9) 1 d . . P H 2
C42A C -0.3557(15) 0.6028(13) 0.1272(11) 0.023(4) Uiso 0.352(9) 1 d . . P H 2
H42C H -0.2790 0.6075 0.1264 0.028 Uiso 0.352(9) 1 calc R U P H 2
H42D H -0.3698 0.6490 0.0829 0.028 Uiso 0.352(9) 1 calc R U P H 2
O17 O -0.0201(7) 0.6607(6) -0.0103(4) 0.034(2) Uiso 0.618(12) 1 d . . P I 1
H17 H -0.0470 0.6205 -0.0254 0.051 Uiso 0.618(12) 1 calc R U P I 1
C44 C -0.0946(12) 0.7281(8) 0.0085(5) 0.026(3) Uiso 0.618(12) 1 d . . P I 1
O18 O -0.1859(8) 0.7315(7) 0.0045(4) 0.039(2) Uiso 0.618(12) 1 d . . P I 1
C43 C -0.0484(11) 0.8008(8) 0.0365(5) 0.024(3) Uiso 0.618(12) 1 d . . P I 1
H43A H -0.0246 0.7608 0.0791 0.028 Uiso 0.618(12) 1 calc R U P I 1
H43B H 0.0150 0.8349 0.0015 0.028 Uiso 0.618(12) 1 calc R U P I 1
C55 C -0.4029(12) 0.4937(10) 0.1529(8) 0.027(3) Uiso 0.618(12) 1 d . . P H 1
O5W O 0.2174(8) 0.6653(7) -0.0230(4) 0.055(3) Uani 0.618(12) 1 d . . P I 1
O17B O 0.0353(13) 0.6476(10) -0.0022(7) 0.042(4) Uiso 0.382(12) 1 d . . P I 2
C44B C -0.0361(16) 0.7117(13) 0.0103(8) 0.025(4) Uiso 0.382(12) 1 d . . P I 2
O18B O -0.1326(15) 0.7105(12) 0.0019(7) 0.039(4) Uiso 0.382(12) 1 d . . P I 2
H18B H -0.1370 0.6615 -0.0145 0.059 Uiso 0.382(12) 1 calc R U P I 2
C43B C -0.0104(15) 0.7972(11) 0.0385(7) 0.013(4) Uiso 0.382(12) 1 d . . P I 2
H43C H 0.0492 0.8395 0.0047 0.016 Uiso 0.382(12) 1 calc R U P I 2
H43D H 0.0118 0.7660 0.0830 0.016 Uiso 0.382(12) 1 calc R U P I 2
C55B C -0.382(2) 0.492(2) 0.1358(14) 0.040(7) Uiso 0.382(12) 1 d . . P H 2
O28 O -0.4055(4) 1.2367(4) 0.1843(3) 0.0488(14) Uani 1 1 d . . . . .
C36 C 0.2599(7) 0.7574(7) 0.1737(4) 0.056(2) Uani 1 1 d . . . . .
H36A H 0.2446 0.7028 0.2188 0.067 Uiso 1 1 calc R U . . .
H36B H 0.3265 0.7916 0.1703 0.067 Uiso 1 1 calc R U . . .
C37 C 0.2786(10) 0.7086(6) 0.1178(4) 0.076(3) Uani 1 1 d . . . . .
O1 O 0.1780(4) 0.8287(3) 0.1733(2) 0.0297(10) Uani 1 1 d . . . . .
O11 O 0.2362(9) 0.7612(5) 0.0648(3) 0.113(4) Uani 1 1 d . . . . .
H11 H 0.2505 0.7299 0.0339 0.170 Uiso 1 1 calc R U . . .
O12 O 0.3204(8) 0.6237(5) 0.1224(3) 0.101(3) Uani 1 1 d . . . . .
C51 C -0.5124(5) 1.0868(5) 0.2323(4) 0.0340(15) Uani 1 1 d . . . . .
H51A H -0.5056 1.0513 0.2805 0.041 Uiso 1 1 calc R U . . .
H51B H -0.5842 1.0725 0.2282 0.041 Uiso 1 1 calc R U . . .
O3 O -0.3063(3) 0.4517(3) 0.4034(2) 0.0232(9) Uani 1 1 d . . . . .
Sr1 Sr 0.32368(5) 0.43365(5) 0.20216(3) 0.03666(19) Uani 1 1 d . . . . .
O2 O 0.0577(3) 0.5792(3) 0.39562(18) 0.0160(8) Uani 1 1 d . . . . .
O7 O -0.3154(3) 0.7207(3) 0.5441(2) 0.0224(9) Uani 1 1 d . . . . .
O23 O 0.0430(3) 1.2419(3) 0.3738(2) 0.0186(8) Uani 1 1 d . . . . .
H23A H 0.0951 1.2821 0.3591 0.028 Uiso 1 1 calc R U . . .
O8 O -0.5957(3) 0.7813(3) 0.4028(2) 0.0237(9) Uani 1 1 d . . . . .
O24 O 0.1721(3) 1.1246(3) 0.3563(2) 0.0196(8) Uani 1 1 d . . . . .
O20 O -0.7098(3) 0.9491(3) 0.3816(2) 0.0228(9) Uani 1 1 d . . . . .
H20 H -0.7568 0.9969 0.3780 0.034 Uiso 1 1 calc R U . . .
O10 O -0.0644(3) 1.1670(3) 0.1747(2) 0.0244(9) Uani 1 1 d . . . . .
O14 O 0.1816(3) 0.3759(3) 0.3239(2) 0.0263(9) Uani 1 1 d . . . . .
O5 O -0.1186(4) 0.8699(3) 0.0508(2) 0.0333(10) Uani 1 1 d . . . . .
O13 O 0.2250(4) 0.5384(3) 0.3017(2) 0.0354(11) Uani 1 1 d . . . . .
O9 O -0.4314(3) 1.0506(3) 0.1843(3) 0.0360(11) Uani 1 1 d . . . . .
C11 C -0.2244(4) 0.5959(4) 0.4913(3) 0.0141(10) Uani 1 1 d . . . . .
O21 O -0.4700(3) 0.9347(3) 0.5799(3) 0.0341(11) Uani 1 1 d . . . . .
H21 H -0.5366 0.9394 0.5960 0.051 Uiso 1 1 calc R U . . .
C8 C -0.0302(4) 0.7040(4) 0.4502(3) 0.0132(10) Uani 1 1 d . . . . .
O19 O -0.7572(3) 0.9421(3) 0.4953(2) 0.0273(9) Uani 1 1 d . . . . .
O25 O -0.1481(4) 1.4196(3) 0.1898(3) 0.0393(11) Uani 1 1 d . . . . .
H25 H -0.2059 1.4137 0.1794 0.059 Uiso 1 1 calc R U . . .
O16 O -0.2085(3) 0.2411(3) 0.3370(2) 0.0285(10) Uani 1 1 d . . . . .
C41 C -0.2135(4) 0.3143(4) 0.3608(3) 0.0204(12) Uani 1 1 d . . . . .
C46 C 0.0777(4) 1.1493(4) 0.3747(3) 0.0150(11) Uani 1 1 d . . . . .
C18 C -0.5238(4) 0.6981(4) 0.4059(3) 0.0161(11) Uani 1 1 d . . . . .
C15 C -0.3799(4) 0.5330(4) 0.4024(3) 0.0163(11) Uani 1 1 d . . . . .
C12 C -0.2194(4) 0.6899(4) 0.5064(3) 0.0154(11) Uani 1 1 d . . . . .
C1 C 0.1428(4) 0.8650(4) 0.2321(3) 0.0179(11) Uani 1 1 d . . . . .
C6 C 0.1093(4) 0.9683(4) 0.2209(3) 0.0172(11) Uani 1 1 d . . . . .
C27 C -0.5025(4) 0.7744(4) 0.2338(3) 0.0194(12) Uani 1 1 d . . . . .
C10 C -0.1309(4) 0.5579(4) 0.4549(3) 0.0145(11) Uani 1 1 d . . . . .
H10 H -0.1320 0.4942 0.4445 0.017 Uiso 1 1 calc R U . . .
C5 C 0.0678(4) 1.0035(4) 0.2792(3) 0.0157(11) Uani 1 1 d . . . . .
H5 H 0.0445 1.0740 0.2731 0.019 Uiso 1 1 calc R U . . .
C32 C -0.0803(4) 1.0943(4) 0.1425(3) 0.0182(11) Uani 1 1 d . . . . .
C4 C 0.0599(4) 0.9378(4) 0.3459(3) 0.0142(10) Uani 1 1 d . . . . .
C9 C -0.0367(4) 0.6113(4) 0.4339(3) 0.0139(10) Uani 1 1 d . . . . .
C31 C 0.0064(5) 1.0295(4) 0.1285(3) 0.0191(12) Uani 1 1 d . . . . .
O22 O -0.5021(4) 0.7662(4) 0.6169(3) 0.0463(13) Uani 1 1 d . . . . .
O26 O -0.0024(4) 1.3245(4) 0.2057(3) 0.0436(12) Uani 1 1 d . . . . .
C14 C -0.3293(4) 0.5391(4) 0.5119(3) 0.0175(11) Uani 1 1 d . . . . .
H14A H -0.3137 0.4638 0.5189 0.021 Uiso 1 1 calc R U . . .
H14B H -0.3726 0.5489 0.5565 0.021 Uiso 1 1 calc R U . . .
C20 C -0.3935(4) 0.5785(4) 0.4564(3) 0.0146(11) Uani 1 1 d . . . . .
C38 C 0.0568(4) 0.4831(4) 0.3812(3) 0.0164(11) Uani 1 1 d . . . . .
H38A H -0.0030 0.4830 0.3590 0.020 Uiso 1 1 calc R U . . .
H38B H 0.0466 0.4256 0.4250 0.020 Uiso 1 1 calc R U . . .
C13 C -0.1245(4) 0.7426(4) 0.4863(3) 0.0151(11) Uani 1 1 d . . . . .
H13 H -0.1233 0.8060 0.4971 0.018 Uiso 1 1 calc R U . . .
C45 C -0.0131(4) 1.0717(4) 0.4008(3) 0.0192(12) Uani 1 1 d . . . . .
H45A H -0.0550 1.0764 0.4470 0.023 Uiso 1 1 calc R U . . .
H45B H -0.0618 1.0917 0.3685 0.023 Uiso 1 1 calc R U . . .
C30 C -0.0048(5) 0.9540(4) 0.0969(3) 0.0233(13) Uani 1 1 d . . . . .
H301 H 0.0543 0.9089 0.0864 0.028 Uiso 1 1 calc R U . . .
C3 C 0.0926(4) 0.8336(4) 0.3567(3) 0.0146(11) Uani 1 1 d . . . . .
C34 C -0.1877(5) 1.0106(5) 0.0938(3) 0.0227(12) Uani 1 1 d . . . . .
C19 C -0.4669(4) 0.6609(4) 0.4578(3) 0.0160(11) Uani 1 1 d . . . . .
H19 H -0.4784 0.6922 0.4946 0.019 Uiso 1 1 calc R U . . .
C47 C -0.3268(5) 0.8232(4) 0.5495(3) 0.0218(12) Uani 1 1 d . . . . .
H47A H -0.3093 0.8737 0.5026 0.026 Uiso 1 1 calc R U . . .
H47B H -0.2781 0.8338 0.5770 0.026 Uiso 1 1 calc R U . . .
C50 C -0.7058(4) 0.9102(4) 0.4477(3) 0.0202(12) Uani 1 1 d . . . . .
C29 C -0.1007(5) 0.9442(4) 0.0807(3) 0.0247(13) Uani 1 1 d . . . . .
C39 C 0.1616(5) 0.4686(4) 0.3334(3) 0.0248(13) Uani 1 1 d . . . . .
C26 C -0.5028(4) 0.8760(4) 0.2367(3) 0.0214(12) Uani 1 1 d . . . . .
H26 H -0.5494 0.8962 0.2745 0.026 Uiso 1 1 calc R U . . .
C40 C -0.3029(5) 0.3934(4) 0.3561(3) 0.0230(12) Uani 1 1 d . . . . .
H40A H -0.2917 0.4403 0.3080 0.028 Uiso 1 1 calc R U . . .
H40B H -0.3721 0.3585 0.3673 0.028 Uiso 1 1 calc R U . . .
C16 C -0.4385(4) 0.5690(4) 0.3511(3) 0.0178(11) Uani 1 1 d . . . . .
H16 H -0.4292 0.5359 0.3154 0.021 Uiso 1 1 calc R U . . .
C25 C -0.4351(5) 0.9483(4) 0.1847(3) 0.0228(12) Uani 1 1 d . . . . .
C49 C -0.6250(5) 0.8220(4) 0.4604(3) 0.0226(12) Uani 1 1 d . . . . .
H49A H -0.5604 0.8473 0.4679 0.027 Uiso 1 1 calc R U . . .
H49B H -0.6563 0.7668 0.5029 0.027 Uiso 1 1 calc R U . . .
C35 C 0.1111(4) 1.0376(4) 0.1479(3) 0.0196(12) Uani 1 1 d . . . . .
H35A H 0.1721 1.0166 0.1143 0.024 Uiso 1 1 calc R U . . .
H35B H 0.1211 1.1105 0.1457 0.024 Uiso 1 1 calc R U . . .
C7 C 0.0749(4) 0.7592(4) 0.4297(3) 0.0158(11) Uani 1 1 d . . . . .
H7A H 0.1348 0.7072 0.4318 0.019 Uiso 1 1 calc R U . . .
H7B H 0.0752 0.7982 0.4633 0.019 Uiso 1 1 calc R U . . .
C52 C -0.1386(5) 1.2510(5) 0.1740(3) 0.0267(13) Uani 1 1 d . . . . .
H52A H -0.2063 1.2282 0.2090 0.032 Uiso 1 1 calc R U . . .
H52B H -0.1550 1.2784 0.1275 0.032 Uiso 1 1 calc R U . . .
C23 C -0.3689(5) 0.8215(5) 0.1255(3) 0.0334(15) Uani 1 1 d . . . . .
H23 H -0.3238 0.8015 0.0872 0.040 Uiso 1 1 calc R U . . .
C2 C 0.1345(4) 0.7988(4) 0.2987(3) 0.0169(11) Uani 1 1 d . . . . .
H2 H 0.1578 0.7284 0.3046 0.020 Uiso 1 1 calc R U . . .
C33 C -0.1761(5) 1.0860(4) 0.1253(3) 0.0247(13) Uani 1 1 d . . . . .
H33 H -0.2346 1.1321 0.1352 0.030 Uiso 1 1 calc R U . . .
C53 C -0.0890(5) 1.3336(5) 0.1910(3) 0.0321(15) Uani 1 1 d . . . . .
C17 C -0.5102(4) 0.6526(4) 0.3519(3) 0.0159(11) Uani 1 1 d . . . . .
C48 C -0.4418(5) 0.8371(5) 0.5853(3) 0.0247(13) Uani 1 1 d . . . . .
C21 C -0.5694(4) 0.6943(4) 0.2939(3) 0.0172(11) Uani 1 1 d . . . . .
H21A H -0.5842 0.6366 0.2774 0.021 Uiso 1 1 calc R U . . .
H21B H -0.6391 0.7263 0.3119 0.021 Uiso 1 1 calc R U . . .
C24 C -0.3650(5) 0.9221(5) 0.1288(3) 0.0227(12) Uani 1 1 d . . . . .
C22 C -0.4371(5) 0.7492(5) 0.1769(3) 0.0323(15) Uani 1 1 d . . . . .
C28 C -0.2903(5) 1.0015(5) 0.0733(3) 0.0290(14) Uani 1 1 d . . . . .
H28A H -0.2724 0.9816 0.0293 0.035 Uiso 1 1 calc R U . . .
H28B H -0.3279 1.0700 0.0647 0.035 Uiso 1 1 calc R U . . .

loop_
_atom_site_aniso_label
_atom_site_aniso_U_11
_atom_site_aniso_U_22
_atom_site_aniso_U_33
_atom_site_aniso_U_23
_atom_site_aniso_U_13
_atom_site_aniso_U_12
O1E 0.039(5) 0.045(5) 0.055(5) -0.016(4) -0.013(4) 0.001(3)
C1E 0.099(15) 0.091(15) 0.071(10) -0.003(9) -0.050(10) 0.004(11)
C2E 0.062(11) 0.15(2) 0.075(11) -0.001(12) -0.006(8) 0.005(11)
O2W 0.036(3) 0.039(3) 0.038(3) -0.010(2) -0.005(2) 0.004(2)
O1W 0.030(3) 0.035(3) 0.064(3) -0.019(2) -0.018(2) 0.002(2)
O8W 0.024(13) 0.041(7) 0.039(10) -0.016(6) 0.000(8) 0.004(6)
O8WA 0.05(2) 0.065(9) 0.086(17) -0.036(11) -0.03(2) -0.013(10)
O3W 0.035(7) 0.058(5) 0.037(4) -0.013(4) -0.004(4) -0.003(4)
O4W 0.024(5) 0.036(4) 0.044(5) -0.012(3) 0.002(4) 0.006(3)
O3WA 0.06(2) 0.15(3) 0.051(12) -0.046(14) -0.011(11) 0.005(18)
O6W 0.051(7) 0.049(6) 0.027(5) -0.008(4) -0.002(4) -0.005(5)
O1S 0.017(3) 0.033(4) 0.056(5) -0.025(3) 0.003(3) 0.004(2)
C2S 0.050(8) 0.035(6) 0.093(10) -0.033(6) -0.037(8) 0.011(5)
C1D 0.020(7) 0.057(9) 0.055(9) -0.017(7) -0.011(6) 0.005(6)
O1D 0.040(6) 0.049(6) 0.037(5) -0.014(4) -0.012(4) 0.000(4)
C2D 0.042(11) 0.054(12) 0.067(12) 0.001(10) -0.030(9) 0.002(9)
C54 0.020(4) 0.029(3) 0.060(5) -0.013(3) -0.018(3) 0.009(3)
O15 0.018(2) 0.027(2) 0.050(3) -0.023(2) -0.011(2) 0.0100(17)
O27 0.034(3) 0.032(3) 0.085(4) -0.024(3) -0.022(3) 0.009(2)
O6 0.024(2) 0.0133(18) 0.0173(19) -0.0047(15) -0.0022(15) 0.0036(15)
O5W 0.077(7) 0.056(6) 0.034(5) -0.017(4) -0.009(4) -0.004(5)
O28 0.021(3) 0.028(2) 0.092(4) -0.008(3) -0.013(3) -0.004(2)
C36 0.061(6) 0.075(6) 0.042(4) -0.033(4) -0.024(4) 0.038(5)
C37 0.144(10) 0.029(4) 0.028(4) -0.005(3) 0.011(5) 0.024(5)
O1 0.043(3) 0.028(2) 0.018(2) -0.0097(17) -0.0082(18) 0.0163(19)
O11 0.259(11) 0.045(4) 0.031(3) -0.014(3) -0.038(5) 0.038(5)
O12 0.180(8) 0.041(4) 0.043(4) -0.003(3) 0.019(4) 0.036(4)
C51 0.018(3) 0.023(3) 0.055(4) -0.010(3) 0.000(3) 0.000(3)
O3 0.025(2) 0.022(2) 0.028(2) -0.0157(17) -0.0109(17) 0.0125(17)
Sr1 0.0385(4) 0.0296(3) 0.0279(3) -0.0031(2) 0.0061(3) 0.0126(3)
O2 0.0117(19) 0.0139(17) 0.0218(19) -0.0078(15) -0.0001(15) 0.0009(14)
O7 0.018(2) 0.0186(19) 0.028(2) -0.0120(16) 0.0049(16) 0.0011(16)
O23 0.0071(18) 0.0163(19) 0.032(2) -0.0085(16) -0.0032(15) 0.0014(14)
O8 0.023(2) 0.024(2) 0.026(2) -0.0119(17) -0.0087(17) 0.0140(17)
O24 0.009(2) 0.0200(19) 0.031(2) -0.0093(16) -0.0044(16) 0.0041(15)
O20 0.015(2) 0.024(2) 0.030(2) -0.0108(17) -0.0078(16) 0.0109(16)
O10 0.017(2) 0.030(2) 0.031(2) -0.0146(18) -0.0119(17) 0.0064(17)
O14 0.021(2) 0.020(2) 0.036(2) -0.0144(18) 0.0052(17) 0.0013(16)
O5 0.045(3) 0.032(2) 0.024(2) -0.0072(18) -0.0053(19) -0.018(2)
O13 0.028(3) 0.024(2) 0.046(3) -0.016(2) 0.014(2) -0.0040(19)
O9 0.026(2) 0.014(2) 0.057(3) -0.007(2) 0.007(2) -0.0013(17)
C11 0.011(3) 0.016(3) 0.014(2) -0.002(2) -0.003(2) 0.001(2)
O21 0.014(2) 0.027(2) 0.061(3) -0.022(2) 0.000(2) 0.0043(17)
C8 0.012(3) 0.014(2) 0.013(2) 0.0000(19) -0.005(2) 0.001(2)
O19 0.018(2) 0.030(2) 0.030(2) -0.0125(18) 0.0034(17) 0.0062(17)
O25 0.039(3) 0.032(2) 0.054(3) -0.019(2) -0.020(2) 0.009(2)
O16 0.031(2) 0.026(2) 0.034(2) -0.0163(19) -0.0107(19) 0.0112(18)
C41 0.015(3) 0.022(3) 0.023(3) -0.007(2) -0.002(2) 0.003(2)
C46 0.014(3) 0.016(3) 0.016(3) -0.005(2) -0.004(2) 0.001(2)
C18 0.006(3) 0.016(3) 0.023(3) -0.005(2) 0.000(2) 0.002(2)
C15 0.010(3) 0.016(3) 0.021(3) -0.006(2) -0.001(2) 0.005(2)
C12 0.010(3) 0.019(3) 0.015(2) -0.005(2) -0.001(2) 0.006(2)
C1 0.014(3) 0.022(3) 0.021(3) -0.010(2) -0.006(2) 0.004(2)
C6 0.010(3) 0.020(3) 0.021(3) -0.002(2) -0.007(2) -0.002(2)
C27 0.014(3) 0.022(3) 0.022(3) -0.002(2) -0.007(2) -0.003(2)
C10 0.017(3) 0.011(2) 0.014(2) -0.003(2) -0.004(2) 0.001(2)
C5 0.011(3) 0.012(2) 0.024(3) -0.004(2) -0.005(2) -0.001(2)
C32 0.012(3) 0.024(3) 0.017(3) -0.004(2) -0.003(2) 0.000(2)
C4 0.004(2) 0.018(3) 0.021(3) -0.008(2) -0.001(2) -0.003(2)
C9 0.012(3) 0.016(3) 0.012(2) -0.003(2) -0.0027(19) 0.006(2)
C31 0.021(3) 0.020(3) 0.011(2) 0.003(2) -0.002(2) -0.002(2)
O22 0.023(3) 0.031(3) 0.074(4) -0.020(2) 0.013(2) 0.000(2)
O26 0.032(3) 0.044(3) 0.067(3) -0.030(3) -0.022(2) 0.010(2)
C14 0.018(3) 0.016(3) 0.016(3) -0.004(2) -0.002(2) 0.002(2)
C20 0.007(3) 0.014(2) 0.019(3) -0.003(2) 0.002(2) -0.003(2)
C38 0.015(3) 0.014(3) 0.020(3) -0.007(2) -0.002(2) 0.003(2)
C13 0.016(3) 0.014(2) 0.016(3) -0.005(2) -0.004(2) 0.003(2)
C45 0.018(3) 0.014(3) 0.022(3) -0.006(2) -0.001(2) 0.007(2)
C30 0.034(4) 0.018(3) 0.012(3) 0.002(2) -0.002(2) 0.001(2)
C3 0.010(3) 0.015(3) 0.020(3) -0.004(2) -0.004(2) -0.002(2)
C34 0.018(3) 0.028(3) 0.015(3) 0.004(2) -0.001(2) -0.008(2)
C19 0.009(3) 0.017(3) 0.020(3) -0.007(2) 0.002(2) 0.000(2)
C47 0.017(3) 0.020(3) 0.031(3) -0.014(2) -0.006(2) 0.006(2)
C50 0.008(3) 0.021(3) 0.029(3) -0.009(2) 0.001(2) -0.001(2)
C29 0.038(4) 0.022(3) 0.012(3) 0.000(2) -0.005(2) -0.012(3)
C39 0.029(3) 0.019(3) 0.024(3) -0.008(2) 0.001(2) 0.000(2)
C26 0.012(3) 0.022(3) 0.028(3) -0.004(2) -0.005(2) 0.001(2)
C40 0.023(3) 0.023(3) 0.027(3) -0.014(2) -0.008(2) 0.009(2)
C16 0.017(3) 0.016(3) 0.019(3) -0.006(2) -0.001(2) -0.001(2)
C25 0.014(3) 0.018(3) 0.035(3) -0.002(2) -0.010(2) 0.001(2)
C49 0.020(3) 0.024(3) 0.021(3) -0.009(2) 0.001(2) 0.006(2)
C35 0.020(3) 0.018(3) 0.017(3) -0.001(2) -0.002(2) -0.001(2)
C7 0.017(3) 0.014(2) 0.017(3) -0.005(2) -0.005(2) 0.003(2)
C52 0.028(3) 0.031(3) 0.022(3) -0.010(3) -0.008(2) 0.009(3)
C23 0.034(4) 0.041(4) 0.026(3) -0.016(3) 0.004(3) -0.016(3)
C2 0.013(3) 0.015(3) 0.022(3) -0.005(2) -0.006(2) 0.003(2)
C33 0.029(3) 0.025(3) 0.016(3) 0.000(2) -0.004(2) -0.001(3)
C53 0.029(4) 0.032(3) 0.036(4) -0.015(3) -0.009(3) 0.011(3)
C17 0.009(3) 0.015(3) 0.020(3) -0.001(2) -0.001(2) -0.003(2)
C48 0.019(3) 0.027(3) 0.033(3) -0.017(3) -0.006(3) 0.004(3)
C21 0.008(3) 0.018(3) 0.024(3) -0.004(2) -0.003(2) 0.001(2)
C24 0.018(3) 0.028(3) 0.020(3) -0.001(2) -0.006(2) -0.002(2)
C22 0.038(4) 0.027(3) 0.033(3) -0.015(3) 0.003(3) -0.017(3)
C28 0.030(4) 0.034(3) 0.020(3) 0.004(3) -0.010(3) -0.016(3)

loop_
_atom_type_symbol
_atom_type_description
_atom_type_scat_dispersion_real
_atom_type_scat_dispersion_imag
_atom_type_scat_source
C C 0.0181 0.0091 'International Tables Vol C Tables 4.2.6.8 and 6.1.1.4'
H H 0.0000 0.0000 'International Tables Vol C Tables 4.2.6.8 and 6.1.1.4'
O O 0.0492 0.0322 'International Tables Vol C Tables 4.2.6.8 and 6.1.1.4'
Sr Sr -0.3528 1.8200 'International Tables Vol C Tables 4.2.6.8 and 6.1.1.4'

loop_
_geom_angle_atom_site_label_1
_geom_angle_atom_site_label_2
_geom_angle_atom_site_label_3
_geom_angle
_geom_angle_site_symmetry_1
_geom_angle_site_symmetry_3
_geom_angle_publ_flag
C2E C1E O1E 119.3(14) . . ?
O1Y C1Y C2Y 112(4) . . ?
O1S C1S C2S 108.1(8) . . ?
O1SA C1SA C2SA 110(4) . . ?
O1D C1D C2D 112.4(13) . . ?
O1H C1H C2H 135(4) . . ?
O27 C54 O28 125.3(6) . . ?
O27 C54 C51 118.7(6) . . ?
O28 C54 C51 116.0(6) . . ?
C54 O27 Sr1 145.1(5) . 1_465 ?
C4 O6 C45 118.4(4) . . ?
C22 O4 C42 110.3(8) . . ?
C55 O29 Sr1 134.3(8) . 1_455 ?
O4 C42 C55 107.0(9) . . ?
C55B O29A Sr1 136.0(16) . 1_455 ?
C42A O4A C22 115.5(10) . . ?
O4A C42A C55B 107.6(16) . . ?
O18 C44 O17 125.4(12) . . ?
O18 C44 C43 124.1(11) . . ?
O17 C44 C43 110.5(13) . . ?
O5 C43 C44 110.6(11) . . ?
O30 C55 O29 123.6(11) . . ?
O30 C55 C42 116.2(11) . . ?
O29 C55 C42 120.2(11) . . ?
O17B C44B O18B 123.8(17) . . ?
O17B C44B C43B 118.4(17) . . ?
O18B C44B C43B 117.8(18) . . ?
C44B C43B O5 108.0(13) . . ?
O29A C55B O30A 119(2) . . ?
O29A C55B C42A 128(3) . . ?
O30A C55B C42A 112(2) . . ?
O1 C36 C37 114.5(7) . . ?
O12 C37 O11 123.4(9) . . ?
O12 C37 C36 122.5(9) . . ?
O11 C37 C36 113.8(7) . . ?
C36 O1 C1 117.5(5) . . ?
C37 O12 Sr1 144.8(6) . . ?
O9 C51 C54 108.0(5) . . ?
C15 O3 C40 117.2(4) . . ?
O4WA Sr1 O3WA 82.2(7) . . ?
O4WA Sr1 O27 134.2(4) . 1_645 ?
O29 Sr1 O27 81.93(18) 1_655 1_645 ?
O3WA Sr1 O27 88.7(6) . 1_645 ?
O4WA Sr1 O12 64.0(5) . . ?
O29 Sr1 O12 69.3(2) 1_655 . ?
O3WA Sr1 O12 68.4(7) . . ?
O27 Sr1 O12 149.8(2) 1_645 . ?
O4WA Sr1 O1W 144.3(6) . . ?
O29 Sr1 O1W 76.52(18) 1_655 . ?
O3WA Sr1 O1W 130.8(8) . . ?
O27 Sr1 O1W 68.92(16) 1_645 . ?
O12 Sr1 O1W 111.0(2) . . ?
O4WA Sr1 O14 80.3(7) . . ?
O29 Sr1 O14 148.91(17) 1_655 . ?
O3WA Sr1 O14 153.2(10) . . ?
O27 Sr1 O14 89.15(15) 1_645 . ?
O12 Sr1 O14 120.19(17) . . ?
O1W Sr1 O14 72.49(14) . . ?
O29 Sr1 O3W 77.5(3) 1_655 . ?
O27 Sr1 O3W 91.0(2) 1_645 . ?
O12 Sr1 O3W 74.6(2) . . ?
O1W Sr1 O3W 149.0(3) . . ?
O14 Sr1 O3W 132.7(3) . . ?
O4WA Sr1 O2W 70.9(4) . . ?
O29 Sr1 O2W 129.32(17) 1_655 . ?
O3WA Sr1 O2W 85.1(9) . . ?
O27 Sr1 O2W 63.61(15) 1_645 . ?
O12 Sr1 O2W 129.8(2) . . ?
O1W Sr1 O2W 118.52(14) . . ?
O14 Sr1 O2W 70.14(13) . . ?
O3W Sr1 O2W 67.8(2) . . ?
O29 Sr1 O4W 137.9(2) 1_655 . ?
O27 Sr1 O4W 132.47(19) 1_645 . ?
O12 Sr1 O4W 71.3(3) . . ?
O1W Sr1 O4W 132.5(2) . . ?
O14 Sr1 O4W 67.3(2) . . ?
O3W Sr1 O4W 78.4(2) . . ?
O2W Sr1 O4W 69.57(18) . . ?
O4WA Sr1 O13 80.8(6) . . ?
O29 Sr1 O13 115.10(16) 1_655 . ?
O3WA Sr1 O13 147.6(7) . . ?
O27 Sr1 O13 122.63(16) 1_645 . ?
O12 Sr1 O13 79.39(16) . . ?
O1W Sr1 O13 63.85(15) . . ?
O14 Sr1 O13 47.29(12) . . ?
O3W Sr1 O13 144.5(2) . . ?
O2W Sr1 O13 114.63(13) . . ?
O4W Sr1 O13 70.6(2) . . ?
O4WA Sr1 O29A 149.7(7) . 1_655 ?
O3WA Sr1 O29A 74.0(9) . 1_655 ?
O27 Sr1 O29A 64.6(3) 1_645 1_655 ?
O12 Sr1 O29A 89.6(4) . 1_655 ?
O1W Sr1 O29A 56.8(3) . 1_655 ?
O14 Sr1 O29A 128.2(3) . 1_655 ?
O2W Sr1 O29A 124.0(3) . 1_655 ?
O13 Sr1 O29A 110.0(3) . 1_655 ?
C9 O2 C38 116.9(4) . . ?
C12 O7 C47 118.9(4) . . ?
C18 O8 C49 118.2(4) . . ?
C32 O10 C52 117.4(4) . . ?
C39 O14 Sr1 97.0(3) . . ?
C43 O5 C29 123.5(7) . . ?
C29 O5 C43B 109.7(7) . . ?
C39 O13 Sr1 92.1(3) . . ?
C25 O9 C51 117.6(5) . . ?
C10 C11 C12 118.0(5) . . ?
C10 C11 C14 120.7(5) . . ?
C12 C11 C14 121.2(5) . . ?
C13 C8 C9 117.4(5) . . ?
C13 C8 C7 121.6(5) . . ?
C9 C8 C7 121.0(5) . . ?
O16 C41 O15 124.4(5) . . ?
O16 C41 C40 121.6(5) . . ?
O15 C41 C40 113.9(5) . . ?
O24 C46 O23 124.7(5) . . ?
O24 C46 C45 123.0(5) . . ?
O23 C46 C45 112.3(4) . . ?
O8 C18 C19 124.1(5) . . ?
O8 C18 C17 115.0(5) . . ?
C19 C18 C17 120.9(5) . . ?
O3 C15 C20 115.9(5) . . ?
O3 C15 C16 123.1(5) . . ?
C20 C15 C16 121.0(5) . . ?
C13 C12 O7 124.7(5) . . ?
C13 C12 C11 121.1(5) . . ?
O7 C12 C11 114.1(5) . . ?
C2 C1 C6 121.6(5) . . ?
C2 C1 O1 121.2(5) . . ?
C6 C1 O1 117.0(5) . . ?
C1 C6 C5 117.5(5) . . ?
C1 C6 C35 120.8(5) . . ?
C5 C6 C35 121.5(5) . . ?
C22 C27 C26 118.1(5) . . ?
C22 C27 C21 122.1(5) . . ?
C26 C27 C21 119.8(5) . . ?
C9 C10 C11 120.9(5) . . ?
C4 C5 C6 121.2(5) . . ?
C31 C32 C33 121.1(5) . . ?
C31 C32 O10 115.4(5) . . ?
C33 C32 O10 123.5(5) . . ?
C5 C4 O6 124.7(5) . . ?
C5 C4 C3 120.9(5) . . ?
O6 C4 C3 114.3(4) . . ?
C10 C9 O2 123.5(5) . . ?
C10 C9 C8 121.6(5) . . ?
O2 C9 C8 114.9(5) . . ?
C32 C31 C30 118.2(5) . . ?
C32 C31 C35 121.2(5) . . ?
C30 C31 C35 120.6(5) . . ?
C20 C14 C11 111.3(4) . . ?
C19 C20 C15 118.2(5) . . ?
C19 C20 C14 121.1(5) . . ?
C15 C20 C14 120.7(5) . . ?
O2 C38 C39 108.3(4) . . ?
C12 C13 C8 121.0(5) . . ?
O6 C45 C46 114.1(4) . . ?
C29 C30 C31 121.0(6) . . ?
C2 C3 C4 117.9(5) . . ?
C2 C3 C7 121.0(5) . . ?
C4 C3 C7 121.0(5) . . ?
C29 C34 C33 117.8(5) . . ?
C29 C34 C28 120.3(6) . . ?
C33 C34 C28 121.8(6) . . ?
C20 C19 C18 120.8(5) . . ?
O7 C47 C48 106.4(5) . . ?
O19 C50 O20 125.5(5) . . ?
O19 C50 C49 120.5(5) . . ?
O20 C50 C49 114.0(5) . . ?
C30 C29 C34 121.0(5) . . ?
C30 C29 O5 124.3(6) . . ?
C34 C29 O5 114.8(5) . . ?
O13 C39 O14 120.2(5) . . ?
O13 C39 C38 123.5(5) . . ?
O14 C39 C38 116.2(5) . . ?
O13 C39 Sr1 64.8(3) . . ?
O14 C39 Sr1 58.2(3) . . ?
C38 C39 Sr1 159.5(4) . . ?
C27 C26 C25 120.4(5) . . ?
O3 C40 C41 109.7(5) . . ?
C17 C16 C15 120.7(5) . . ?
O9 C25 C26 123.4(5) . . ?
O9 C25 C24 114.9(5) . . ?
C26 C25 C24 121.8(5) . . ?
O8 C49 C50 110.1(5) . . ?
C6 C35 C31 110.1(4) . . ?
C8 C7 C3 111.7(4) . . ?
O10 C52 C53 107.8(5) . . ?
C24 C23 C22 121.6(6) . . ?
C1 C2 C3 120.9(5) . . ?
C32 C33 C34 120.9(6) . . ?
O26 C53 O25 120.7(6) . . ?
O26 C53 C52 124.4(6) . . ?
O25 C53 C52 114.8(6) . . ?
C16 C17 C18 118.3(5) . . ?
C16 C17 C21 120.2(5) . . ?
C18 C17 C21 121.5(5) . . ?
O22 C48 O21 123.1(5) . . ?
O22 C48 C47 124.0(5) . . ?
O21 C48 C47 112.8(5) . . ?
C27 C21 C17 110.2(4) . . ?
C23 C24 C25 116.9(5) . . ?
C23 C24 C28 122.1(6) . . ?
C25 C24 C28 121.0(5) . . ?
C27 C22 O4 118.1(6) . . ?
C27 C22 C23 121.1(6) . . ?
O4 C22 C23 118.9(6) . . ?
C27 C22 O4A 113.3(6) . . ?
C23 C22 O4A 123.4(7) . . ?
C34 C28 C24 112.7(5) . . ?

loop_
_geom_bond_atom_site_label_1
_geom_bond_atom_site_label_2
_geom_bond_distance
_geom_bond_site_symmetry_2
_geom_bond_publ_flag
O1E C1E 1.412(19) . ?
C1E C2E 1.36(2) . ?
O1Y C1Y 1.24(7) . ?
C2Y C1Y 1.56(4) . ?
O2W Sr1 2.748(5) . ?
O1W Sr1 2.619(5) . ?
O3W Sr1 2.693(9) . ?
O4W Sr1 2.784(9) . ?
O3WA Sr1 2.52(2) . ?
O4WA Sr1 2.41(2) . ?
O1S C1S 1.429(12) . ?
C1S C2S 1.510(14) . ?
O1SA C1SA 1.48(4) . ?
C1SA C2SA 1.49(8) . ?
C1D O1D 1.446(17) . ?
C1D C2D 1.50(2) . ?
O1H C1H 1.25(4) . ?
C2H C1H 1.41(4) . ?
C54 O27 1.219(8) . ?
C54 O28 1.285(8) . ?
C54 C51 1.509(9) . ?
O15 C41 1.314(7) . ?
O27 Sr1 2.595(5) 1_465 ?
O6 C4 1.386(6) . ?
O6 C45 1.416(6) . ?
O4 C22 1.385(9) . ?
O4 C42 1.389(13) . ?
O29 C55 1.270(15) . ?
O29 Sr1 2.504(6) 1_455 ?
O30 C55 1.252(15) . ?
C42 C55 1.530(17) . ?
O29A C55B 1.17(3) . ?
O29A Sr1 2.836(15) 1_455 ?
O30A C55B 1.34(3) . ?
O4A C42A 1.47(2) . ?
O4A C22 1.504(11) . ?
C42A C55B 1.52(3) . ?
O17 C44 1.324(14) . ?
C44 O18 1.193(18) . ?
C44 C43 1.508(17) . ?
C43 O5 1.280(13) . ?
O17B C44B 1.23(2) . ?
C44B O18B 1.30(2) . ?
C44B C43B 1.53(2) . ?
C43B O5 1.633(18) . ?
C36 O1 1.355(8) . ?
C36 C37 1.453(11) . ?
C37 O12 1.206(9) . ?
C37 O11 1.327(12) . ?
O1 C1 1.400(6) . ?
O12 Sr1 2.606(6) . ?
C51 O9 1.408(8) . ?
O3 C15 1.376(6) . ?
O3 C40 1.418(6) . ?
Sr1 O29 2.504(6) 1_655 ?
Sr1 O27 2.595(5) 1_645 ?
Sr1 O14 2.661(4) . ?
Sr1 O13 2.814(4) . ?
Sr1 O29A 2.836(15) 1_655 ?
O2 C9 1.381(6) . ?
O2 C38 1.418(6) . ?
O7 C12 1.384(6) . ?
O7 C47 1.412(6) . ?
O23 C46 1.282(6) . ?
O8 C18 1.380(6) . ?
O8 C49 1.410(6) . ?
O24 C46 1.223(6) . ?
O20 C50 1.322(7) . ?
O10 C32 1.394(7) . ?
O10 C52 1.408(7) . ?
O14 C39 1.315(7) . ?
O5 C29 1.389(7) . ?
O13 C39 1.223(7) . ?
O9 C25 1.384(7) . ?
C11 C10 1.390(7) . ?
C11 C12 1.404(7) . ?
C11 C14 1.521(7) . ?
O21 C48 1.313(7) . ?
C8 C13 1.397(7) . ?
C8 C9 1.405(7) . ?
C8 C7 1.511(7) . ?
O19 C50 1.209(7) . ?
O25 C53 1.322(7) . ?
O16 C41 1.218(7) . ?
C41 C40 1.492(8) . ?
C46 C45 1.528(7) . ?
C18 C19 1.391(8) . ?
C18 C17 1.395(8) . ?
C15 C20 1.394(7) . ?
C15 C16 1.395(8) . ?
C12 C13 1.382(8) . ?
C1 C2 1.383(8) . ?
C1 C6 1.387(7) . ?
C6 C5 1.390(8) . ?
C6 C35 1.516(7) . ?
C27 C22 1.377(8) . ?
C27 C26 1.391(8) . ?
C27 C21 1.516(7) . ?
C10 C9 1.377(7) . ?
C5 C4 1.383(7) . ?
C32 C31 1.375(8) . ?
C32 C33 1.387(8) . ?
C4 C3 1.396(7) . ?
C31 C30 1.398(8) . ?
C31 C35 1.520(8) . ?
O22 C48 1.209(7) . ?
O26 C53 1.212(8) . ?
C14 C20 1.517(7) . ?
C20 C19 1.389(7) . ?
C38 C39 1.492(8) . ?
C30 C29 1.383(9) . ?
C3 C2 1.384(7) . ?
C3 C7 1.518(7) . ?
C34 C29 1.388(9) . ?
C34 C33 1.400(8) . ?
C34 C28 1.507(8) . ?
C47 C48 1.500(8) . ?
C50 C49 1.508(8) . ?
C26 C25 1.392(8) . ?
C16 C17 1.387(7) . ?
C25 C24 1.390(8) . ?
C52 C53 1.503(9) . ?
C23 C24 1.386(9) . ?
C23 C22 1.390(9) . ?
C17 C21 1.518(7) . ?
C24 C28 1.517(8) . ?
